data_4036210
loop_
_publ_author_name
'Zhang, Yiwen'
'Dlugosch, Michael'
'J\"ubermann, Martin'
'Banwell, Martin G.'
'Ward, Jas S.'

_publ_section_title
;
 Total syntheses of the resorcylic acid lactone neocosmosin A and its
 enantiomer.
;
_journal_issue 9
_journal_name_full 'The Journal of organic chemistry'
_journal_page_first 4828
_journal_page_last 4833
_journal_paper_doi 10.1021/acs.joc.5b00590
_journal_volume 80
_journal_year 2015
_chemical_absolute_configuration ad
_chemical_compound_source 'Research School of Chemistry'
_chemical_formula_moiety 'C19 H24 O5'
_chemical_formula_sum 'C19 H24 O5'
_chemical_formula_weight 332.40
_space_group_IT_number 19
_space_group_name_Hall 'P 2ac 2ab'
_space_group_name_H-M_alt 'P 21 21 21'
_symmetry_cell_setting orthorhombic
_symmetry_space_group_name_H-M 'P 21 21 21'
_atom_sites_solution_hydrogens difmap
_atom_sites_solution_primary direct
_audit_creation_date 2014-08-04
_audit_creation_method CRYSTALS_ver_14.43
_cell_angle_alpha 90
_cell_angle_beta 90
_cell_angle_gamma 90
_cell_formula_units_Z 4
_cell_length_a 5.18300(10)
_cell_length_b 12.7946(2)
_cell_length_c 26.0924(3)
_cell_measurement_reflns_used 5311
_cell_measurement_temperature 150
_cell_measurement_theta_max 72
_cell_measurement_theta_min 3
_cell_volume 1730.30(5)
_computing_cell_refinement 'CrysAlis PRO, (Agilent Technologies, 2013)'
_computing_data_collection 'SuperNova, (Agilent Technologies, 2013)'
_computing_data_reduction 'CrysAlis PRO, (Agilent Technologies, 2013)'
_computing_molecular_graphics 'CAMERON (Watkin et al., 1996)'
_computing_publication_material 'CRYSTALS (Betteridge et al., 2003)'
_computing_structure_refinement 'CRYSTALS (Betteridge et al., 2003)'
_computing_structure_solution 'SIR92 (Altomare et al., 1994)'
_diffrn_ambient_temperature 150
_diffrn_measured_fraction_theta_full 0.996
_diffrn_measured_fraction_theta_max 0.993
_diffrn_measurement_device Area
_diffrn_measurement_device_type 'Oxford Diffraction SuperNova'
_diffrn_measurement_method \w
_diffrn_radiation_monochromator Mirror
_diffrn_radiation_type 'Cu K\a'
_diffrn_radiation_wavelength 1.54184
_diffrn_reflns_av_R_equivalents 0.021
_diffrn_reflns_limit_h_max 6
_diffrn_reflns_limit_h_min -5
_diffrn_reflns_limit_k_max 15
_diffrn_reflns_limit_k_min -15
_diffrn_reflns_limit_l_max 26
_diffrn_reflns_limit_l_min -31
_diffrn_reflns_number 10648
_diffrn_reflns_theta_full 70.783
_diffrn_reflns_theta_max 72.227
_diffrn_reflns_theta_min 3.848
_diffrn_standards_number 0
_exptl_absorpt_coefficient_mu 0.750
_exptl_absorpt_correction_T_max 0.98
_exptl_absorpt_correction_T_min 0.88
_exptl_absorpt_correction_type multi-scan
_exptl_absorpt_process_details 'CrysAlis, (Oxford Diffraction, 2002)'
_exptl_crystal_colour colourless
_exptl_crystal_density_diffrn 1.276
_exptl_crystal_density_method 'not measured'
_exptl_crystal_description prism
_exptl_crystal_F_000 712
_exptl_crystal_size_max 0.236
_exptl_crystal_size_mid 0.048
_exptl_crystal_size_min 0.024
_refine_diff_density_max 0.29
_refine_diff_density_min -0.17
_refine_ls_abs_structure_details 'Flack (1983), 1369 Friedel-pairs'
_refine_ls_abs_structure_Flack 0.01(17)
_refine_ls_extinction_method None
_refine_ls_goodness_of_fit_ref 1.0040
_refine_ls_hydrogen_treatment mixed
_refine_ls_matrix_type full
_refine_ls_number_parameters 221
_refine_ls_number_reflns 3362
_refine_ls_number_restraints 0
_refine_ls_R_factor_all 0.0351
_refine_ls_R_factor_gt 0.0332
_refine_ls_shift/su_max 0.0003526
_refine_ls_shift/su_mean 0.0000356
_refine_ls_structure_factor_coef Fsqd
_refine_ls_weighting_details
;
 Method= Modified Sheldrick 
 w=1/[\s^2^(F^2^) + ( 0.05P)^2^ + 0.38P] 
 ,where P=(max(Fo^2^,0) + 2Fc^2^)/3 
;
_refine_ls_weighting_scheme calc
_refine_ls_wR_factor_all 0.0867
_refine_ls_wR_factor_gt 0.0852
_refine_ls_wR_factor_ref 0.0867
_reflns_limit_h_max 6
_reflns_limit_h_min -6
_reflns_limit_k_max 15
_reflns_limit_k_min 0
_reflns_limit_l_max 31
_reflns_limit_l_min 0
_reflns_number_gt 3220
_reflns_number_total 3372
_reflns_threshold_expression I>2.0\s(I)
_oxford_diffrn_Wilson_B_factor 2.62
_oxford_diffrn_Wilson_scale 0.01
_oxford_refine_ls_r_factor_ref 0.0351
_oxford_refine_ls_scale 9.4(3)
_oxford_reflns_number_all 3362
_oxford_reflns_threshold_expression_ref I>-3.0\s(I)
_oxford_structure_analysis_title 'C:\Users\Hill Group\Desktop\Jas At 16: 0 on '
_cod_data_source_file jo5b00590_si_002.cif
_cod_data_source_block EZNCA-15-1
_cod_original_sg_symbol_H-M 'P 21 21 21 '
_cod_database_code 4036210

loop_
_symmetry_equiv_pos_as_xyz
x,y,z
x+1/2,-y+1/2,-z
-x,y+1/2,-z+1/2
-x+1/2,-y,z+1/2

loop_
_atom_site_label
_atom_site_type_symbol
_atom_site_fract_x
_atom_site_fract_y
_atom_site_fract_z
_atom_site_U_iso_or_equiv
_atom_site_occupancy
_atom_site_adp_type
C1 C 0.5031(3) 0.73612(14) 0.20601(6) 0.0378 1.0000 Uani
C2 C 0.5841(3) 0.78883(12) 0.25546(6) 0.0291 1.0000 Uani
C3 C 0.3999(4) 0.87386(13) 0.27220(6) 0.0359 1.0000 Uani
C4 C 0.4920(4) 0.93481(14) 0.31692(7) 0.0412 1.0000 Uani
C5 C 0.3492(5) 0.96507(16) 0.35680(8) 0.0496 1.0000 Uani
C6 C 0.4491(6) 1.03405(17) 0.39866(8) 0.0593 1.0000 Uani
C7 C 0.3622(5) 1.00756(15) 0.45261(8) 0.0499 1.0000 Uani
C8 C 0.4817(4) 0.90939(14) 0.47533(7) 0.0387 1.0000 Uani
C9 C 0.3755(3) 0.80646(13) 0.45531(6) 0.0301 1.0000 Uani
C10 C 0.5422(3) 0.74630(11) 0.41831(5) 0.0245 1.0000 Uani
C11 C 0.4097(3) 0.65261(12) 0.39354(5) 0.0247 1.0000 Uani
C12 C 0.5943(3) 0.56500(11) 0.38117(5) 0.0240 1.0000 Uani
C13 C 0.5918(3) 0.48032(12) 0.41414(6) 0.0292 1.0000 Uani
C14 C 0.7698(3) 0.39851(12) 0.40859(6) 0.0318 1.0000 Uani
C15 C 0.9558(3) 0.40231(12) 0.37106(6) 0.0318 1.0000 Uani
C16 C 0.9602(3) 0.48718(12) 0.33751(6) 0.0277 1.0000 Uani
C17 C 0.7769(3) 0.56875(11) 0.34077(6) 0.0238 1.0000 Uani
C18 C 0.7895(3) 0.64993(12) 0.30092(6) 0.0265 1.0000 Uani
C19 C 0.9317(5) 0.23696(15) 0.44053(8) 0.0559 1.0000 Uani
O20 O 0.7656(2) 0.76747(9) 0.41017(4) 0.0317 1.0000 Uani
O21 O 0.7437(3) 0.31863(9) 0.44286(5) 0.0454 1.0000 Uani
O22 O 1.1477(2) 0.48505(10) 0.30163(5) 0.0349 1.0000 Uani
O23 O 0.9731(2) 0.65827(10) 0.27151(5) 0.0391 1.0000 Uani
O24 O 0.5842(2) 0.71113(8) 0.29714(4) 0.0274 1.0000 Uani
H11 H 0.3318 0.7071 0.2090 0.0566 1.0000 Uiso
H12 H 0.5055 0.7872 0.1779 0.0546 1.0000 Uiso
H13 H 0.6213 0.6798 0.1978 0.0568 1.0000 Uiso
H21 H 0.7580 0.8171 0.2528 0.0329 1.0000 Uiso
H31 H 0.2288 0.8453 0.2806 0.0419 1.0000 Uiso
H32 H 0.3838 0.9220 0.2421 0.0417 1.0000 Uiso
H41 H 0.6673 0.9544 0.3155 0.0457 1.0000 Uiso
H51 H 0.1778 0.9426 0.3607 0.0584 1.0000 Uiso
H61 H 0.3874 1.1068 0.3912 0.0723 1.0000 Uiso
H62 H 0.6442 1.0283 0.3950 0.0729 1.0000 Uiso
H71 H 0.1728 0.9966 0.4510 0.0601 1.0000 Uiso
H72 H 0.4034 1.0695 0.4742 0.0601 1.0000 Uiso
H81 H 0.6661 0.9104 0.4687 0.0466 1.0000 Uiso
H82 H 0.4523 0.9110 0.5130 0.0462 1.0000 Uiso
H91 H 0.3526 0.7603 0.4840 0.0346 1.0000 Uiso
H92 H 0.2057 0.8163 0.4389 0.0352 1.0000 Uiso
H111 H 0.3218 0.6763 0.3629 0.0304 1.0000 Uiso
H112 H 0.2791 0.6278 0.4167 0.0293 1.0000 Uiso
H131 H 0.4652 0.4753 0.4443 0.0333 1.0000 Uiso
H151 H 1.0772 0.3495 0.3674 0.0367 1.0000 Uiso
H191 H 0.8943 0.1892 0.4682 0.0835 1.0000 Uiso
H192 H 0.9207 0.2003 0.4077 0.0820 1.0000 Uiso
H193 H 1.1041 0.2647 0.4449 0.0832 1.0000 Uiso
H221 H 1.126(5) 0.547(2) 0.2833(9) 0.0530 1.0000 Uiso

loop_
_atom_site_aniso_label
_atom_site_aniso_U_11
_atom_site_aniso_U_22
_atom_site_aniso_U_33
_atom_site_aniso_U_23
_atom_site_aniso_U_13
_atom_site_aniso_U_12
C1 0.0411(9) 0.0435(9) 0.0289(8) 0.0054(7) 0.0000(7) -0.0053(7)
C2 0.0272(7) 0.0321(7) 0.0279(7) 0.0071(6) 0.0018(6) -0.0011(6)
C3 0.0381(9) 0.0362(8) 0.0334(8) 0.0087(6) -0.0010(7) 0.0056(7)
C4 0.0519(11) 0.0326(8) 0.0392(9) 0.0048(7) -0.0043(8) 0.0057(8)
C5 0.0647(13) 0.0421(10) 0.0420(10) 0.0056(8) -0.0052(9) 0.0102(9)
C6 0.0915(18) 0.0413(10) 0.0450(10) -0.0019(8) 0.0026(12) 0.0051(12)
C7 0.0677(13) 0.0385(10) 0.0435(10) -0.0046(8) 0.0077(9) 0.0136(10)
C8 0.0411(9) 0.0358(8) 0.0394(8) -0.0103(7) 0.0006(7) 0.0059(7)
C9 0.0260(7) 0.0351(8) 0.0293(7) -0.0014(6) 0.0007(6) 0.0041(6)
C10 0.0231(6) 0.0279(7) 0.0223(6) 0.0033(5) -0.0030(5) 0.0030(6)
C11 0.0203(6) 0.0290(7) 0.0248(6) 0.0011(5) 0.0008(5) -0.0007(6)
C12 0.0219(6) 0.0253(7) 0.0247(6) -0.0029(5) -0.0046(6) -0.0028(6)
C13 0.0323(8) 0.0296(7) 0.0258(7) -0.0011(6) -0.0033(6) -0.0024(6)
C14 0.0410(9) 0.0245(7) 0.0300(7) -0.0006(6) -0.0107(7) -0.0014(7)
C15 0.0315(7) 0.0246(7) 0.0394(8) -0.0062(6) -0.0092(7) 0.0032(6)
C16 0.0238(7) 0.0279(7) 0.0315(7) -0.0069(6) -0.0055(6) -0.0014(6)
C17 0.0197(6) 0.0246(7) 0.0272(7) -0.0037(6) -0.0039(5) -0.0021(5)
C18 0.0217(6) 0.0280(7) 0.0297(7) -0.0023(6) -0.0002(6) -0.0037(6)
C19 0.0774(15) 0.0330(9) 0.0573(11) 0.0097(8) -0.0101(11) 0.0129(10)
O20 0.0209(5) 0.0358(6) 0.0383(6) -0.0069(5) 0.0009(4) -0.0015(4)
O21 0.0658(9) 0.0294(6) 0.0409(6) 0.0081(5) -0.0035(6) 0.0068(6)
O22 0.0275(5) 0.0348(6) 0.0424(6) -0.0059(5) 0.0052(5) 0.0047(5)
O23 0.0273(6) 0.0408(6) 0.0490(7) 0.0103(5) 0.0135(5) 0.0025(5)
O24 0.0240(5) 0.0313(5) 0.0269(5) 0.0056(4) 0.0027(4) 0.0027(4)

loop_
_atom_type_symbol
_atom_type_scat_dispersion_real
_atom_type_scat_dispersion_imag
_atom_type_scat_Cromer_Mann_a1
_atom_type_scat_Cromer_Mann_b1
_atom_type_scat_Cromer_Mann_a2
_atom_type_scat_Cromer_Mann_b2
_atom_type_scat_Cromer_Mann_a3
_atom_type_scat_Cromer_Mann_b3
_atom_type_scat_Cromer_Mann_a4
_atom_type_scat_Cromer_Mann_b4
_atom_type_scat_Cromer_Mann_c
_atom_type_scat_source
C 0.0181 0.0091 2.3100 20.8439 1.0200 10.2075 1.5886 0.5687 0.8650 51.6512 0.2156 'International Tables Vol C 4.2.6.8 and 6.1.1.4'
H 0.0000 0.0000 0.4930 10.5109 0.3229 26.1257 0.1402 3.1424 0.0408 57.7998 0.0030 'International Tables Vol C 4.2.6.8 and 6.1.1.4'
O 0.0492 0.0322 3.0485 13.2771 2.2868 5.7011 1.5463 0.3239 0.8670 32.9089 0.2508 'International Tables Vol C 4.2.6.8 and 6.1.1.4'

loop_
_geom_angle_atom_site_label_1
_geom_angle_atom_site_label_2
_geom_angle_atom_site_label_3
_geom_angle
_geom_angle_publ_flag
C2 C1 H11 110.9 no
C2 C1 H12 109.6 no
H11 C1 H12 109.2 no
C2 C1 H13 110.1 no
H11 C1 H13 108.3 no
H12 C1 H13 108.8 no
C1 C2 C3 113.06(14) yes
C1 C2 O24 109.17(12) yes
C3 C2 O24 105.81(12) yes
C1 C2 H21 111.2 no
C3 C2 H21 109.7 no
O24 C2 H21 107.6 no
C2 C3 C4 113.77(15) yes
C2 C3 H31 111.5 no
C4 C3 H31 108.1 no
C2 C3 H32 105.6 no
C4 C3 H32 108.7 no
H31 C3 H32 109.1 no
C3 C4 C5 126.04(19) yes
C3 C4 H41 114.7 no
C5 C4 H41 119.2 no
C4 C5 C6 123.3(2) yes
C4 C5 H51 121.3 no
C6 C5 H51 115.4 no
C5 C6 C7 116.3(2) yes
C5 C6 H61 107.2 no
C7 C6 H61 107.1 no
C5 C6 H62 103.4 no
C7 C6 H62 111.5 no
H61 C6 H62 111.4 no
C6 C7 C8 115.19(17) yes
C6 C7 H71 106.6 no
C8 C7 H71 107.6 no
C6 C7 H72 106.5 no
C8 C7 H72 110.4 no
H71 C7 H72 110.4 no
C7 C8 C9 115.72(15) yes
C7 C8 H81 108.7 no
C9 C8 H81 107.8 no
C7 C8 H82 107.8 no
C9 C8 H82 107.6 no
H81 C8 H82 109.1 no
C8 C9 C10 117.06(14) yes
C8 C9 H91 108.1 no
C10 C9 H91 104.8 no
C8 C9 H92 111.2 no
C10 C9 H92 107.4 no
H91 C9 H92 107.9 no
C9 C10 C11 114.49(12) yes
C9 C10 O20 123.22(14) yes
C11 C10 O20 122.23(13) yes
C10 C11 C12 112.89(11) yes
C10 C11 H111 108.4 no
C12 C11 H111 110.8 no
C10 C11 H112 108.1 no
C12 C11 H112 109.6 no
H111 C11 H112 106.9 no
C11 C12 C13 116.30(13) yes
C11 C12 C17 123.88(12) yes
C13 C12 C17 119.67(13) yes
C12 C13 C14 120.94(14) yes
C12 C13 H131 122.1 no
C14 C13 H131 117.0 no
C13 C14 C15 120.54(14) yes
C13 C14 O21 115.21(15) yes
C15 C14 O21 124.25(15) yes
C14 C15 C16 119.08(14) yes
C14 C15 H151 121.5 no
C16 C15 H151 119.4 no
C15 C16 C17 121.72(14) yes
C15 C16 O22 115.55(14) yes
C17 C16 O22 122.72(14) yes
C12 C17 C16 117.93(13) yes
C12 C17 C18 125.40(13) yes
C16 C17 C18 116.66(13) yes
C17 C18 O23 122.55(13) yes
C17 C18 O24 115.73(12) yes
O23 C18 O24 121.65(14) yes
O21 C19 H191 107.1 no
O21 C19 H192 110.4 no
H191 C19 H192 109.8 no
O21 C19 H193 110.8 no
H191 C19 H193 109.2 no
H192 C19 H193 109.5 no
C19 O21 C14 116.85(15) yes
C16 O22 H221 104.7(15) no
C2 O24 C18 117.01(11) yes

loop_
_geom_bond_atom_site_label_1
_geom_bond_atom_site_label_2
_geom_bond_distance
_geom_bond_publ_flag
C1 C2 1.515(2) yes
C1 H11 0.965 no
C1 H12 0.982 no
C1 H13 0.970 no
C2 C3 1.512(2) yes
C2 O24 1.4735(17) yes
C2 H21 0.974 no
C3 C4 1.482(3) yes
C3 H31 0.984 no
C3 H32 1.001 no
C4 C5 1.334(3) yes
C4 H41 0.943 no
C5 C6 1.497(3) yes
C5 H51 0.939 no
C6 C7 1.516(3) yes
C6 H61 1.003 no
C6 H62 1.019 no
C7 C8 1.521(3) yes
C7 H71 0.993 no
C7 H72 0.996 no
C8 C9 1.520(2) yes
C8 H81 0.971 no
C8 H82 0.996 no
C9 C10 1.507(2) yes
C9 H91 0.961 no
C9 H92 0.987 no
C10 C11 1.525(2) yes
C10 O20 1.2078(18) yes
C11 C12 1.509(2) yes
C11 H111 0.968 no
C11 H112 0.961 no
C12 C13 1.383(2) yes
C12 C17 1.418(2) yes
C13 C14 1.403(2) yes
C13 H131 1.026 no
C14 C15 1.375(2) yes
C14 O21 1.365(2) yes
C15 C16 1.395(2) yes
C15 H151 0.929 no
C16 C17 1.414(2) yes
C16 O22 1.3497(19) yes
C17 C18 1.471(2) yes
C18 O23 1.2270(19) yes
C18 O24 1.3250(18) yes
C19 O21 1.430(2) yes
C19 H191 0.964 no
C19 H192 0.978 no
C19 H193 0.968 no
O22 H221 0.93(3) no

loop_
_geom_hbond_atom_site_label_D
_geom_hbond_atom_site_label_H
_geom_hbond_atom_site_label_A
_geom_hbond_site_symmetry_A
_geom_hbond_angle_DHA
_geom_hbond_distance_DH
_geom_hbond_distance_HA
_geom_hbond_distance_DA
_geom_hbond_publ_flag
C1 H11 O23 1_455 144.78(10) 0.965 2.550 3.385(2) yes
C9 H92 O20 1_455 156.73(10) 0.987 2.481 3.410(2) yes
O22 H221 O23 . 152(2) 0.931 1.661 2.520(2) yes
